data_4514783
loop_
_publ_author_name
'Li, Man-Bo'
'Grape, Erik Svensson'
'B\"ackvall, Jan-E.'

_publ_section_title
;
 Palladium-Catalyzed Stereospecific Oxidative Cascade Reaction of Allenes
 for the Construction of Pyrrole Rings: Control of Reactivity and
 Selectivity
;
_journal_issue 6
_journal_name_full 'ACS Catalysis'
_journal_page_first 5184
_journal_paper_doi 10.1021/acscatal.9b01041
_journal_volume 9
_journal_year 2019
_chemical_formula_sum 'C31 H31 N O2 S'
_chemical_formula_weight 481.63
_space_group_crystal_system triclinic
_space_group_IT_number 2
_space_group_name_Hall '-P 1'
_space_group_name_H-M_alt 'P -1'
_symmetry_space_group_name_Hall '-P 1'
_symmetry_space_group_name_H-M 'P -1'
_atom_sites_solution_hydrogens mixed
_audit_creation_method SHELXL-2018/1
_cell_angle_alpha 65.936(2)
_cell_angle_beta 85.626(2)
_cell_angle_gamma 72.954(2)
_cell_formula_units_Z 2
_cell_length_a 10.6280(4)
_cell_length_b 11.4207(4)
_cell_length_c 12.9524(5)
_cell_measurement_reflns_used 9847
_cell_measurement_temperature 293(2)
_cell_measurement_theta_max 71.89
_cell_measurement_theta_min 3.74
_cell_volume 1370.77(9)
_computing_structure_refinement 'SHELXL-2018/1 (Sheldrick, 2018)'
_computing_structure_solution 'SHELXT 2014/5 (Sheldrick, 2014)'
_diffrn_ambient_temperature 293(2)
_diffrn_measured_fraction_theta_full 0.999
_diffrn_measured_fraction_theta_max 0.994
_diffrn_measurement_device_type 'Bruker D8 Venture'
_diffrn_radiation_type CuK\a
_diffrn_radiation_wavelength 1.54178
_diffrn_reflns_av_R_equivalents 0.0859
_diffrn_reflns_av_unetI/netI 0.0397
_diffrn_reflns_Laue_measured_fraction_full 0.999
_diffrn_reflns_Laue_measured_fraction_max 0.994
_diffrn_reflns_limit_h_max 13
_diffrn_reflns_limit_h_min -13
_diffrn_reflns_limit_k_max 13
_diffrn_reflns_limit_k_min -14
_diffrn_reflns_limit_l_max 15
_diffrn_reflns_limit_l_min -16
_diffrn_reflns_number 50513
_diffrn_reflns_point_group_measured_fraction_full 0.999
_diffrn_reflns_point_group_measured_fraction_max 0.994
_diffrn_reflns_theta_full 67.679
_diffrn_reflns_theta_max 72.692
_diffrn_reflns_theta_min 3.742
_exptl_absorpt_coefficient_mu 1.249
_exptl_absorpt_correction_T_max 0.7536
_exptl_absorpt_correction_T_min 0.5102
_exptl_absorpt_correction_type multi-scan
_exptl_absorpt_process_details 'Sheldrick, G. M. (1996). SADABS. University of G&#x00C3;&#x00B6;ttingen, Germany.'
_exptl_crystal_colour yellow
_exptl_crystal_density_diffrn 1.167
_exptl_crystal_description 'plate, anhedral'
_exptl_crystal_F_000 512
_exptl_crystal_size_max 0.60
_exptl_crystal_size_mid 0.41
_exptl_crystal_size_min 0.11
_refine_diff_density_max 1.124
_refine_diff_density_min -0.446
_refine_diff_density_rms 0.076
_refine_ls_extinction_method none
_refine_ls_goodness_of_fit_ref 1.006
_refine_ls_hydrogen_treatment mixed
_refine_ls_matrix_type full
_refine_ls_number_parameters 320
_refine_ls_number_reflns 5416
_refine_ls_number_restraints 0
_refine_ls_restrained_S_all 1.006
_refine_ls_R_factor_all 0.1193
_refine_ls_R_factor_gt 0.0866
_refine_ls_shift/su_max 0.000
_refine_ls_shift/su_mean 0.000
_refine_ls_structure_factor_coef Fsqd
_refine_ls_weighting_details 'w=1/[\s^2^(Fo^2^)+(0.1810P)^2^+0.8844P] where P=(Fo^2^+2Fc^2^)/3'
_refine_ls_weighting_scheme calc
_refine_ls_wR_factor_gt 0.2621
_refine_ls_wR_factor_ref 0.2984
_reflns_Friedel_coverage 0.000
_reflns_number_gt 3625
_reflns_number_total 5416
_reflns_threshold_expression 'I > 2\s(I)'
_cod_data_source_file cs9b01041_si_002.cif
_cod_data_source_block manbo_1
_cod_depositor_comments
;
The following automatic conversions were performed:

'_exptl_absorpt_correction_type' value 'Multi-scan' changed to
'multi-scan' according to
/home/data/users/saulius/crontab/automatic-downloads/current/ACS/lib/dictionaries/cif_core.dic
dictionary named 'cif_core.dic' version 2.4.2 from 2011-04-26.

Automatic conversion script
Id: cif_fix_values 4973 2017-02-22 13:04:09Z antanas 
;
_cod_database_code 4514783
_shelx_shelxl_version_number 2018/1
_shelx_space_group_comment
;
The symmetry employed for this shelxl refinement is uniquely defined
by the following loop, which should always be used as a source of
symmetry information in preference to the above space-group names.
They are only intended as comments.
;

loop_
_space_group_symop_operation_xyz
'x, y, z'
'-x, -y, -z'

loop_
_atom_site_label
_atom_site_type_symbol
_atom_site_fract_x
_atom_site_fract_y
_atom_site_fract_z
_atom_site_U_iso_or_equiv
_atom_site_adp_type
_atom_site_occupancy
_atom_site_site_symmetry_order
_atom_site_calc_flag
_atom_site_refinement_flags_posn
_atom_site_refinement_flags_adp
S1 S -0.01326(9) 0.32525(10) 0.45730(9) 0.0660(4) Uani 1 1 d . .
O1 O -0.1043(3) 0.4021(3) 0.5094(3) 0.0796(9) Uani 1 1 d . .
O2 O -0.0612(3) 0.2894(3) 0.3779(3) 0.0853(9) Uani 1 1 d . .
N1 N 0.0881(3) 0.4104(3) 0.3945(3) 0.0648(8) Uani 1 1 d . .
H1N H 0.077363 0.488575 0.393209 0.078 Uiso 1 1 calc R U
C31 C 0.3099(6) -0.1861(6) 0.8226(6) 0.115(2) Uani 1 1 d . .
H31A H 0.255975 -0.244209 0.859931 0.172 Uiso 1 1 calc R U
H31B H 0.345412 -0.165405 0.876961 0.172 Uiso 1 1 calc R U
H31C H 0.380742 -0.229926 0.788497 0.172 Uiso 1 1 calc R U
C28 C 0.2274(4) -0.0582(5) 0.7322(4) 0.0781(12) Uani 1 1 d . .
C27 C 0.1924(5) -0.0561(5) 0.6320(5) 0.0820(13) Uani 1 1 d . .
H27 H 0.218708 -0.134837 0.620373 0.098 Uiso 1 1 calc R U
C26 C 0.1194(4) 0.0592(4) 0.5482(4) 0.0736(11) Uani 1 1 d . .
H26 H 0.098173 0.058733 0.480044 0.088 Uiso 1 1 calc R U
C17 C 0.1989(4) 0.3509(4) 0.3397(4) 0.0671(10) Uani 1 1 d . .
H17B H 0.166897 0.320418 0.289795 0.080 Uiso 1 1 calc R U
H17A H 0.259663 0.274224 0.396586 0.080 Uiso 1 1 calc R U
C10 C 0.2688(4) 0.4541(3) 0.2727(3) 0.0580(9) Uani 1 1 d . .
C8 C 0.4596(4) 0.3297(4) 0.4030(3) 0.0646(10) Uani 1 1 d . .
C5 C 0.7155(4) 0.1391(4) 0.6160(4) 0.0706(10) Uani 1 1 d . .
H5 H 0.745468 0.213219 0.575230 0.085 Uiso 1 1 calc R U
C6 C 0.7883(5) 0.0362(5) 0.7092(4) 0.0833(13) Uani 1 1 d . .
H6 H 0.866924 0.041184 0.731658 0.100 Uiso 1 1 calc R U
C1 C 0.7457(5) -0.0716(5) 0.7679(5) 0.0958(15) Uani 1 1 d . .
H1 H 0.795210 -0.140972 0.830962 0.115 Uiso 1 1 calc R U
C16 C 0.1668(5) 0.6993(4) 0.1708(4) 0.0799(12) Uani 1 1 d . .
H15 H 0.204153 0.712329 0.226481 0.096 Uiso 1 1 calc R U
C15 C 0.0887(6) 0.8093(5) 0.0823(5) 0.1035(17) Uani 1 1 d . .
H14 H 0.073176 0.894966 0.079623 0.124 Uiso 1 1 calc R U
C14 C 0.0348(5) 0.7912(6) -0.0010(5) 0.0995(16) Uani 1 1 d . .
H13 H -0.016340 0.864734 -0.060677 0.119 Uiso 1 1 calc R U
C13 C 0.0561(5) 0.6668(6) 0.0036(5) 0.0971(16) Uani 1 1 d . .
H12 H 0.019496 0.654847 -0.053089 0.117 Uiso 1 1 calc R U
C12 C 0.1322(4) 0.5565(5) 0.0924(4) 0.0801(12) Uani 1 1 d . .
H7 H 0.145237 0.471047 0.095164 0.096 Uiso 1 1 calc R U
C2 C 0.6296(6) -0.0803(5) 0.7355(5) 0.1059(18) Uani 1 1 d . .
H2 H 0.600977 -0.155273 0.776556 0.127 Uiso 1 1 calc R U
C3 C 0.5557(4) 0.0223(5) 0.6422(4) 0.0833(13) Uani 1 1 d . .
H3 H 0.477422 0.016235 0.619963 0.100 Uiso 1 1 calc R U
C18 C 0.4698(4) 0.5348(4) 0.2409(3) 0.0615(9) Uani 1 1 d . .
C24 C 0.5160(6) 0.5968(6) 0.3043(4) 0.0986(17) Uani 1 1 d . .
H24A H 0.455597 0.686046 0.282709 0.118 Uiso 1 1 calc R U
H24B H 0.503064 0.547244 0.383443 0.118 Uiso 1 1 calc R U
C22 C 0.7217(7) 0.6476(9) 0.2069(7) 0.132(2) Uani 1 1 d . .
H22B H 0.811993 0.610253 0.237499 0.158 Uiso 1 1 calc R U
H22A H 0.702680 0.744236 0.175956 0.158 Uiso 1 1 calc R U
C21 C 0.7155(7) 0.6103(10) 0.1133(7) 0.158(4) Uani 1 1 d . .
H21A H 0.763254 0.660042 0.052640 0.189 Uiso 1 1 calc R U
H21B H 0.764117 0.516381 0.137990 0.189 Uiso 1 1 calc R U
C20 C 0.5900(6) 0.6283(7) 0.0649(4) 0.1041(18) Uani 1 1 d . .
H20 H 0.607412 0.606914 -0.000953 0.125 Uiso 1 1 calc R U
H3AA H 0.542823 0.722808 0.037640 0.125 Uiso 1 1 calc R U
C19 C 0.5000(4) 0.5542(5) 0.1332(4) 0.0784(12) Uani 1 1 d . .
H19 H 0.467(5) 0.507(5) 0.101(4) 0.094 Uiso 1 1 d . U
C30 C 0.1108(5) 0.1767(5) 0.6659(4) 0.0801(12) Uani 1 1 d . .
H30 H 0.083385 0.254929 0.678245 0.096 Uiso 1 1 calc R U
C29 C 0.1846(5) 0.0608(6) 0.7474(4) 0.0911(14) Uani 1 1 d . .
H29 H 0.206934 0.061305 0.815212 0.109 Uiso 1 1 calc R U
C9 C 0.3913(4) 0.4410(4) 0.3028(3) 0.0585(9) Uani 1 1 d . .
C7 C 0.5225(4) 0.2396(4) 0.4846(3) 0.0641(9) Uani 1 1 d . .
C4 C 0.5974(3) 0.1329(4) 0.5822(3) 0.0588(9) Uani 1 1 d . .
C25 C 0.0773(4) 0.1768(4) 0.5652(3) 0.0608(9) Uani 1 1 d . .
C11 C 0.1890(3) 0.5723(4) 0.1769(3) 0.0603(9) Uani 1 1 d . .
C23 C 0.6386(8) 0.6102(15) 0.2996(9) 0.235(7) Uani 1 1 d . .
H23B H 0.691505 0.524388 0.353251 0.282 Uiso 1 1 calc R U
H23A H 0.632560 0.672972 0.333787 0.282 Uiso 1 1 calc R U

loop_
_atom_site_aniso_label
_atom_site_aniso_U_11
_atom_site_aniso_U_22
_atom_site_aniso_U_33
_atom_site_aniso_U_23
_atom_site_aniso_U_13
_atom_site_aniso_U_12
S1 0.0567(5) 0.0676(6) 0.0869(7) -0.0383(5) 0.0116(5) -0.0286(5)
O1 0.0606(15) 0.0800(18) 0.113(2) -0.0510(18) 0.0253(15) -0.0288(14)
O2 0.0774(18) 0.093(2) 0.103(2) -0.0487(19) -0.0055(17) -0.0333(17)
N1 0.0610(17) 0.0543(16) 0.081(2) -0.0281(16) 0.0153(16) -0.0219(14)
C31 0.091(4) 0.091(4) 0.123(5) -0.014(3) 0.019(3) -0.017(3)
C28 0.068(2) 0.071(3) 0.089(3) -0.025(2) 0.026(2) -0.029(2)
C27 0.085(3) 0.066(3) 0.107(4) -0.044(3) 0.027(3) -0.029(2)
C26 0.084(3) 0.067(2) 0.087(3) -0.044(2) 0.017(2) -0.030(2)
C17 0.067(2) 0.054(2) 0.074(2) -0.0231(19) 0.0150(19) -0.0164(17)
C10 0.058(2) 0.0507(18) 0.062(2) -0.0236(17) 0.0098(16) -0.0118(16)
C8 0.061(2) 0.067(2) 0.061(2) -0.024(2) 0.0118(18) -0.0167(19)
C5 0.067(2) 0.076(3) 0.070(2) -0.025(2) 0.007(2) -0.031(2)
C6 0.071(3) 0.099(3) 0.079(3) -0.032(3) -0.011(2) -0.024(2)
C1 0.090(3) 0.087(3) 0.082(3) -0.008(3) -0.023(3) -0.017(3)
C16 0.089(3) 0.063(2) 0.072(3) -0.025(2) -0.010(2) -0.001(2)
C15 0.116(4) 0.064(3) 0.103(4) -0.024(3) -0.014(3) 0.004(3)
C14 0.085(3) 0.084(3) 0.097(4) -0.011(3) -0.022(3) -0.011(3)
C13 0.083(3) 0.107(4) 0.091(3) -0.021(3) -0.024(3) -0.034(3)
C12 0.072(3) 0.078(3) 0.093(3) -0.030(2) -0.007(2) -0.030(2)
C2 0.098(4) 0.083(3) 0.102(4) 0.005(3) -0.004(3) -0.035(3)
C3 0.062(2) 0.082(3) 0.089(3) -0.013(2) -0.007(2) -0.025(2)
C18 0.059(2) 0.065(2) 0.058(2) -0.0218(18) 0.0064(16) -0.0193(17)
C24 0.148(5) 0.111(4) 0.075(3) -0.050(3) 0.025(3) -0.075(4)
C22 0.103(4) 0.186(7) 0.156(6) -0.095(6) 0.007(4) -0.075(5)
C21 0.119(5) 0.285(11) 0.176(7) -0.158(8) 0.076(5) -0.134(6)
C20 0.109(4) 0.151(5) 0.073(3) -0.042(3) 0.021(3) -0.076(4)
C19 0.077(3) 0.114(4) 0.062(2) -0.038(2) 0.010(2) -0.051(3)
C30 0.095(3) 0.073(3) 0.090(3) -0.048(3) 0.009(3) -0.029(2)
C29 0.106(4) 0.098(4) 0.078(3) -0.038(3) 0.001(3) -0.035(3)
C9 0.058(2) 0.057(2) 0.055(2) -0.0223(17) 0.0087(16) -0.0094(16)
C7 0.060(2) 0.065(2) 0.059(2) -0.0198(19) 0.0086(18) -0.0146(18)
C4 0.0559(19) 0.058(2) 0.059(2) -0.0218(17) 0.0087(16) -0.0145(16)
C25 0.060(2) 0.063(2) 0.076(2) -0.0354(19) 0.0189(18) -0.0347(17)
C11 0.0513(18) 0.060(2) 0.065(2) -0.0212(18) 0.0112(16) -0.0168(16)
C23 0.126(6) 0.53(2) 0.250(10) -0.316(14) 0.080(6) -0.168(10)

loop_
_atom_type_symbol
_atom_type_description
_atom_type_scat_dispersion_real
_atom_type_scat_dispersion_imag
_atom_type_scat_source
C C 0.0181 0.0091 'International Tables Vol C Tables 4.2.6.8 and 6.1.1.4'
H H 0.0000 0.0000 'International Tables Vol C Tables 4.2.6.8 and 6.1.1.4'
N N 0.0311 0.0180 'International Tables Vol C Tables 4.2.6.8 and 6.1.1.4'
O O 0.0492 0.0322 'International Tables Vol C Tables 4.2.6.8 and 6.1.1.4'
S S 0.3331 0.5567 'International Tables Vol C Tables 4.2.6.8 and 6.1.1.4'

loop_
_geom_angle_atom_site_label_1
_geom_angle_atom_site_label_2
_geom_angle_atom_site_label_3
_geom_angle
O2 S1 O1 119.60(19)
O2 S1 N1 107.97(19)
O1 S1 N1 106.20(16)
O2 S1 C25 107.43(18)
O1 S1 C25 107.84(19)
N1 S1 C25 107.24(17)
C17 N1 S1 118.2(2)
C17 N1 H1N 120.9
S1 N1 H1N 120.9
C28 C31 H31A 109.5
C28 C31 H31B 109.5
H31A C31 H31B 109.5
C28 C31 H31C 109.5
H31A C31 H31C 109.5
H31B C31 H31C 109.5
C27 C28 C29 117.7(5)
C27 C28 C31 120.6(5)
C29 C28 C31 121.7(5)
C28 C27 C26 121.5(4)
C28 C27 H27 119.2
C26 C27 H27 119.2
C27 C26 C25 119.8(4)
C27 C26 H26 120.1
C25 C26 H26 120.1
N1 C17 C10 109.3(3)
N1 C17 H17B 109.8
C10 C17 H17B 109.8
N1 C17 H17A 109.8
C10 C17 H17A 109.8
H17B C17 H17A 108.3
C9 C10 C11 123.5(3)
C9 C10 C17 121.2(3)
C11 C10 C17 115.1(3)
C7 C8 C9 176.3(4)
C6 C5 C4 120.4(4)
C6 C5 H5 119.8
C4 C5 H5 119.8
C1 C6 C5 120.0(4)
C1 C6 H6 120.0
C5 C6 H6 120.0
C6 C1 C2 120.6(5)
C6 C1 H1 119.7
C2 C1 H1 119.7
C11 C16 C15 120.7(5)
C11 C16 H15 119.6
C15 C16 H15 119.6
C14 C15 C16 120.0(5)
C14 C15 H14 120.0
C16 C15 H14 120.0
C13 C14 C15 120.0(5)
C13 C14 H13 120.0
C15 C14 H13 120.0
C14 C13 C12 120.4(5)
C14 C13 H12 119.8
C12 C13 H12 119.8
C11 C12 C13 120.7(4)
C11 C12 H7 119.7
C13 C12 H7 119.7
C1 C2 C3 120.0(5)
C1 C2 H2 120.0
C3 C2 H2 120.0
C4 C3 C2 120.0(4)
C4 C3 H3 120.0
C2 C3 H3 120.0
C19 C18 C24 123.5(4)
C19 C18 C9 119.5(4)
C24 C18 C9 116.8(3)
C23 C24 C18 123.8(5)
C23 C24 H24A 106.4
C18 C24 H24A 106.4
C23 C24 H24B 106.4
C18 C24 H24B 106.4
H24A C24 H24B 106.4
C23 C22 C21 119.5(6)
C23 C22 H22B 107.4
C21 C22 H22B 107.4
C23 C22 H22A 107.4
C21 C22 H22A 107.4
H22B C22 H22A 107.0
C20 C21 C22 120.3(6)
C20 C21 H21A 107.2
C22 C21 H21A 107.2
C20 C21 H21B 107.2
C22 C21 H21B 107.2
H21A C21 H21B 106.9
C21 C20 C19 120.4(5)
C21 C20 H20 107.2
C19 C20 H20 107.2
C21 C20 H3AA 107.2
C19 C20 H3AA 107.2
H20 C20 H3AA 106.9
C18 C19 C20 126.8(4)
C18 C19 H19 117(3)
C20 C19 H19 116(3)
C29 C30 C25 119.3(4)
C29 C30 H30 120.3
C25 C30 H30 120.3
C30 C29 C28 122.0(5)
C30 C29 H29 119.0
C28 C29 H29 119.0
C10 C9 C8 121.0(3)
C10 C9 C18 125.4(3)
C8 C9 C18 113.6(3)
C8 C7 C4 179.6(4)
C3 C4 C5 119.1(4)
C3 C4 C7 120.7(4)
C5 C4 C7 120.2(3)
C30 C25 C26 119.6(4)
C30 C25 S1 120.4(3)
C26 C25 S1 120.0(3)
C16 C11 C12 118.2(4)
C16 C11 C10 121.1(4)
C12 C11 C10 120.7(4)
C24 C23 C22 131.6(7)
C24 C23 H23B 104.3
C22 C23 H23B 104.3
C24 C23 H23A 104.3
C22 C23 H23A 104.3
H23B C23 H23A 105.6

loop_
_geom_bond_atom_site_label_1
_geom_bond_atom_site_label_2
_geom_bond_distance
S1 O2 1.425(3)
S1 O1 1.431(3)
S1 N1 1.613(3)
S1 C25 1.753(4)
N1 C17 1.466(5)
N1 H1N 0.8600
C31 C28 1.512(7)
C31 H31A 0.9600
C31 H31B 0.9600
C31 H31C 0.9600
C28 C27 1.366(7)
C28 C29 1.391(7)
C27 C26 1.371(6)
C27 H27 0.9300
C26 C25 1.388(5)
C26 H26 0.9300
C17 C10 1.509(5)
C17 H17B 0.9700
C17 H17A 0.9700
C10 C9 1.337(5)
C10 C11 1.485(5)
C8 C7 1.201(5)
C8 C9 1.443(5)
C5 C6 1.374(6)
C5 C4 1.391(5)
C5 H5 0.9300
C6 C1 1.346(7)
C6 H6 0.9300
C1 C2 1.376(7)
C1 H1 0.9300
C16 C11 1.370(6)
C16 C15 1.393(6)
C16 H15 0.9300
C15 C14 1.371(8)
C15 H14 0.9300
C14 C13 1.348(8)
C14 H13 0.9300
C13 C12 1.388(7)
C13 H12 0.9300
C12 C11 1.386(6)
C12 H7 0.9300
C2 C3 1.379(7)
C2 H2 0.9300
C3 C4 1.368(6)
C3 H3 0.9300
C18 C19 1.349(6)
C18 C24 1.467(6)
C18 C9 1.486(5)
C24 C23 1.351(8)
C24 H24A 0.9700
C24 H24B 0.9700
C22 C23 1.430(11)
C22 C21 1.450(9)
C22 H22B 0.9700
C22 H22A 0.9700
C21 C20 1.441(8)
C21 H21A 0.9700
C21 H21B 0.9700
C20 C19 1.466(6)
C20 H20 0.9700
C20 H3AA 0.9700
C19 H19 0.95(5)
C30 C29 1.363(7)
C30 C25 1.378(6)
C30 H30 0.9300
C29 H29 0.9300
C7 C4 1.430(5)
C23 H23B 0.9700
C23 H23A 0.9700

loop_
_geom_torsion_atom_site_label_1
_geom_torsion_atom_site_label_2
_geom_torsion_atom_site_label_3
_geom_torsion_atom_site_label_4
_geom_torsion
O2 S1 N1 C17 -54.7(4)
O1 S1 N1 C17 175.9(3)
C25 S1 N1 C17 60.8(3)
C29 C28 C27 C26 1.0(7)
C31 C28 C27 C26 -179.0(4)
C28 C27 C26 C25 -1.3(6)
S1 N1 C17 C10 171.9(3)
N1 C17 C10 C9 112.8(4)
N1 C17 C10 C11 -63.9(4)
C4 C5 C6 C1 0.4(7)
C5 C6 C1 C2 0.0(9)
C11 C16 C15 C14 -1.0(8)
C16 C15 C14 C13 0.8(9)
C15 C14 C13 C12 0.1(9)
C14 C13 C12 C11 -0.8(8)
C6 C1 C2 C3 -0.1(10)
C1 C2 C3 C4 -0.4(9)
C19 C18 C24 C23 -40.2(11)
C9 C18 C24 C23 136.7(9)
C23 C22 C21 C20 45.1(14)
C22 C21 C20 C19 -63.4(11)
C24 C18 C19 C20 5.5(8)
C9 C18 C19 C20 -171.4(5)
C21 C20 C19 C18 43.9(9)
C25 C30 C29 C28 0.0(8)
C27 C28 C29 C30 -0.4(7)
C31 C28 C29 C30 179.6(5)
C11 C10 C9 C8 174.3(3)
C17 C10 C9 C8 -2.2(5)
C11 C10 C9 C18 -5.3(6)
C17 C10 C9 C18 178.2(3)
C19 C18 C9 C10 -61.4(5)
C24 C18 C9 C10 121.6(5)
C19 C18 C9 C8 118.9(4)
C24 C18 C9 C8 -58.1(5)
C2 C3 C4 C5 0.9(7)
C2 C3 C4 C7 179.4(5)
C6 C5 C4 C3 -0.9(6)
C6 C5 C4 C7 -179.5(4)
C29 C30 C25 C26 -0.2(6)
C29 C30 C25 S1 -178.1(4)
C27 C26 C25 C30 0.8(6)
C27 C26 C25 S1 178.8(3)
O2 S1 C25 C30 -165.4(3)
O1 S1 C25 C30 -35.3(4)
N1 S1 C25 C30 78.7(4)
O2 S1 C25 C26 16.6(4)
O1 S1 C25 C26 146.8(3)
N1 S1 C25 C26 -99.2(3)
C15 C16 C11 C12 0.2(7)
C15 C16 C11 C10 -178.2(4)
C13 C12 C11 C16 0.7(6)
C13 C12 C11 C10 179.1(4)
C9 C10 C11 C16 -54.9(5)
C17 C10 C11 C16 121.8(4)
C9 C10 C11 C12 126.8(4)
C17 C10 C11 C12 -56.6(5)
C18 C24 C23 C22 41.5(19)
C21 C22 C23 C24 -33(2)
